data_1528415
loop_
_publ_author_name
'Clarke, J.'
'Jack, K.H.'

_publ_section_title
;
 The preparation and the crystal structures of cobalt nitride, Co2 N, of
 cobalt carbonitrides, Co2 (C, N) and of cobalt carbide, Co2 C
;
_journal_name_full 'Chemistry and Industry (London)'
_journal_page_first 1004
_journal_page_last 1005
_journal_volume 1951
_journal_year 1951
_chemical_formula_sum 'C Co2'
_chemical_name_systematic 'Co2 C'
_space_group_IT_number 58
_symmetry_space_group_name_Hall '-P 2n 2'
_symmetry_space_group_name_H-M 'P m n n'
_cell_angle_alpha 90
_cell_angle_beta 90
_cell_angle_gamma 90
_cell_formula_units_Z 2
_cell_length_a 2.8969
_cell_length_b 4.4465
_cell_length_c 4.3707
_cell_volume 56.299
_citation_journal_id_ASTM CHINAG
_cod_data_source_file Clarke_CHINAG_1951_357.cif
_cod_data_source_block C1Co2
_cod_original_cell_volume 56.29927
_cod_original_sg_symbol_Hall '-P 2 2n (z,x,y)'
_cod_original_formula_sum 'C1 Co2'
_cod_database_code 1528415

loop_
_symmetry_equiv_pos_as_xyz
x,y,z
x,-y,-z
-x+1/2,y+1/2,-z+1/2
-x+1/2,-y+1/2,z+1/2
-x,-y,-z
-x,y,z
x-1/2,-y-1/2,z-1/2
x-1/2,y-1/2,-z-1/2

loop_
_atom_site_label
_atom_site_type_symbol
_atom_site_fract_x
_atom_site_fract_y
_atom_site_fract_z
_atom_site_occupancy
_atom_site_U_iso_or_equiv
Co1 Co+2 0 0.347 0.258 1 0.0
C1 C-4 0 0 0 1 0.0
